data_4117347
loop_
_publ_author_name
'Allan, Kevin M.'
'Kobayashi, Kenichi'
'Rawal, Viresh H.'

_publ_section_title
;
 A Unified Route to the Welwitindolinone Alkaloids: Total Syntheses of
 (-)-N-Methylwelwitindolinone C Isothiocyanate,
 (-)-N-Methylwelwitindolinone C Isonitrile, and
 (-)-3-Hydroxy-N-methylwelwitindolinone C Isothiocyanate
;
_journal_coden_ASTM JACSAT
_journal_issue 3
_journal_name_full 'Journal of the American Chemical Society'
_journal_page_first 1392
_journal_page_last 1395
_journal_paper_doi 10.1021/ja210793x
_journal_volume 134
_journal_year 2012
_chemical_formula_sum 'C22 H21 Cl N2 O3 S'
_chemical_formula_weight 428.92
_space_group_IT_number 14
_symmetry_cell_setting monoclinic
_symmetry_space_group_name_Hall '-P 2ybc'
_symmetry_space_group_name_H-M 'P 1 21/c 1'
_atom_sites_solution_hydrogens geom
_atom_sites_solution_primary direct
_atom_sites_solution_secondary difmap
_audit_creation_method SHELXL-97
_cell_angle_alpha 90.00
_cell_angle_beta 121.670(14)
_cell_angle_gamma 90.00
_cell_formula_units_Z 4
_cell_length_a 9.482(2)
_cell_length_b 20.878(5)
_cell_length_c 11.974(2)
_cell_measurement_temperature 293(2)
_cell_volume 2017.4(8)
_computing_structure_refinement 'SHELXL-97 (Sheldrick, 1997)'
_computing_structure_solution 'SHELXS-97 (Sheldrick, 1990)'
_diffrn_ambient_temperature 293(2)
_diffrn_measured_fraction_theta_full 0.967
_diffrn_measured_fraction_theta_max 0.967
_diffrn_radiation_monochromator graphite
_diffrn_radiation_source 'fine-focus sealed tube'
_diffrn_radiation_type MoK\a
_diffrn_radiation_wavelength 0.71073
_diffrn_reflns_av_R_equivalents 0.0895
_diffrn_reflns_av_sigmaI/netI 0.1301
_diffrn_reflns_limit_h_max 12
_diffrn_reflns_limit_h_min -12
_diffrn_reflns_limit_k_max 27
_diffrn_reflns_limit_k_min -27
_diffrn_reflns_limit_l_max 16
_diffrn_reflns_limit_l_min -15
_diffrn_reflns_number 23928
_diffrn_reflns_theta_full 28.54
_diffrn_reflns_theta_max 28.54
_diffrn_reflns_theta_min 1.95
_exptl_absorpt_coefficient_mu 0.320
_exptl_absorpt_correction_T_max 0.9506
_exptl_absorpt_correction_T_min 0.9272
_exptl_crystal_density_diffrn 1.412
_exptl_crystal_F_000 896
_exptl_crystal_size_max 0.24
_exptl_crystal_size_mid 0.24
_exptl_crystal_size_min 0.16
_refine_diff_density_max 0.409
_refine_diff_density_min -0.395
_refine_diff_density_rms 0.062
_refine_ls_extinction_method none
_refine_ls_goodness_of_fit_ref 0.796
_refine_ls_hydrogen_treatment mixed
_refine_ls_matrix_type full
_refine_ls_number_parameters 266
_refine_ls_number_reflns 4963
_refine_ls_number_restraints 0
_refine_ls_restrained_S_all 0.796
_refine_ls_R_factor_all 0.1151
_refine_ls_R_factor_gt 0.0582
_refine_ls_shift/su_max 0.001
_refine_ls_shift/su_mean 0.000
_refine_ls_structure_factor_coef Fsqd
_refine_ls_weighting_details 'calc w=1/[\s^2^(Fo^2^)+(0.0432P)^2^+0.0000P] where P=(Fo^2^+2Fc^2^)/3'
_refine_ls_weighting_scheme calc
_refine_ls_wR_factor_gt 0.1051
_refine_ls_wR_factor_ref 0.1180
_reflns_number_gt 2471
_reflns_number_total 4963
_reflns_threshold_expression >2sigma(I)
_cod_data_source_file ja210793x_si_003.cif
_cod_data_source_block kevin03s
_cod_depositor_comments
;
 Updated bibliographic information.

 Antanas Vaitkus,
 2019-10-10
;
_cod_original_cell_volume 2017.4(7)
_cod_database_code 4117347

loop_
_symmetry_equiv_pos_as_xyz
'x, y, z'
'-x, y+1/2, -z+1/2'
'-x, -y, -z'
'x, -y-1/2, z-1/2'

loop_
_atom_site_label
_atom_site_type_symbol
_atom_site_fract_x
_atom_site_fract_y
_atom_site_fract_z
_atom_site_U_iso_or_equiv
_atom_site_adp_type
_atom_site_occupancy
_atom_site_symmetry_multiplicity
_atom_site_calc_flag
_atom_site_refinement_flags
C1 C 0.5261(3) 0.52987(14) 0.3669(3) 0.0357(7) Uani 1 1 d .
H1A H 0.5736 0.4925 0.4208 0.054 Uiso 1 1 calc R
H1B H 0.4139 0.5210 0.2986 0.054 Uiso 1 1 calc R
H1C H 0.5274 0.5647 0.4198 0.054 Uiso 1 1 calc R
C2 C 0.5769(3) 0.59734(13) 0.2179(3) 0.0292(7) Uani 1 1 d .
C3 C 0.4432(3) 0.63683(13) 0.1750(3) 0.0332(7) Uani 1 1 d .
H3 H 0.3741 0.6336 0.2082 0.040 Uiso 1 1 calc R
C4 C 0.4146(3) 0.68160(14) 0.0807(3) 0.0361(7) Uani 1 1 d .
H4 H 0.3270 0.7103 0.0511 0.043 Uiso 1 1 calc R
C5 C 0.5157(3) 0.68387(13) 0.0301(3) 0.0318(7) Uani 1 1 d .
H5 H 0.4913 0.7132 -0.0361 0.038 Uiso 1 1 calc R
C6 C 0.6540(3) 0.64382(13) 0.0741(3) 0.0288(7) Uani 1 1 d .
C7 C 0.6889(3) 0.60116(13) 0.1751(3) 0.0266(6) Uani 1 1 d .
C8 C 0.7601(3) 0.51710(14) 0.3322(3) 0.0302(7) Uani 1 1 d .
C9 C 0.8328(3) 0.55608(13) 0.2634(3) 0.0277(7) Uani 1 1 d .
C10 C 0.9024(3) 0.51482(13) 0.1971(3) 0.0302(7) Uani 1 1 d .
C11 C 0.7691(4) 0.46786(14) 0.1015(3) 0.0412(8) Uani 1 1 d .
H11A H 0.6705 0.4911 0.0414 0.062 Uiso 1 1 calc R
H11B H 0.7447 0.4378 0.1497 0.062 Uiso 1 1 calc R
H11C H 0.8088 0.4453 0.0535 0.062 Uiso 1 1 calc R
C12 C 1.0543(3) 0.47573(14) 0.2966(3) 0.0379(8) Uani 1 1 d .
H12A H 1.0243 0.4481 0.3450 0.057 Uiso 1 1 calc R
H12B H 1.1407 0.5043 0.3561 0.057 Uiso 1 1 calc R
H12C H 1.0928 0.4504 0.2510 0.057 Uiso 1 1 calc R
C13 C 0.9595(3) 0.55955(13) 0.1225(3) 0.0309(7) Uani 1 1 d .
H13 H 1.0266 0.5327 0.1007 0.037 Uiso 1 1 calc R
C14 C 1.0697(3) 0.61364(14) 0.2039(3) 0.0311(7) Uani 1 1 d .
H14 H 1.1678 0.6035 0.2814 0.037 Uiso 1 1 calc R
C15 C 1.0368(3) 0.67435(14) 0.1730(3) 0.0298(7) Uani 1 1 d .
C16 C 0.8169(3) 0.58363(14) -0.0065(3) 0.0312(7) Uani 1 1 d .
C17 C 0.8868(3) 0.70168(14) 0.0515(3) 0.0299(7) Uani 1 1 d .
C18 C 0.9348(4) 0.71416(15) -0.0506(3) 0.0399(8) Uani 1 1 d .
H18A H 0.9632 0.6744 -0.0742 0.060 Uiso 1 1 calc R
H18B H 1.0282 0.7426 -0.0143 0.060 Uiso 1 1 calc R
H18C H 0.8430 0.7333 -0.1273 0.060 Uiso 1 1 calc R
C19 C 0.7445(3) 0.64908(14) -0.0024(3) 0.0296(7) Uani 1 1 d .
C20 C 0.8259(3) 0.76141(14) 0.0838(3) 0.0340(7) Uani 1 1 d .
H20 H 0.8064 0.7584 0.1520 0.041 Uiso 1 1 calc R
C21 C 0.7980(4) 0.81666(15) 0.0259(3) 0.0463(9) Uani 1 1 d .
H21A H 0.8157 0.8221 -0.0429 0.056 Uiso 1 1 calc R
H21B H 0.7604 0.8508 0.0533 0.056 Uiso 1 1 calc R
C22 C 0.5504(4) 0.65510(13) -0.2473(3) 0.0353(7) Uani 1 1 d .
Cl1 Cl 1.18290(9) 0.73164(4) 0.27400(7) 0.0405(2) Uani 1 1 d .
N1 N 0.6218(3) 0.54711(11) 0.3090(2) 0.0311(6) Uani 1 1 d .
N2 N 0.6221(3) 0.66662(11) -0.1355(2) 0.0360(6) Uani 1 1 d .
O1 O 0.8231(2) 0.47052(9) 0.40321(18) 0.0358(5) Uani 1 1 d .
O2 O 0.9570(2) 0.59540(8) 0.36611(17) 0.0292(5) Uani 1 1 d .
H2 H 1.0166 0.5727 0.4327 0.044 Uiso 1 1 d R
O3 O 0.7648(2) 0.55444(9) -0.10801(19) 0.0405(5) Uani 1 1 d .
S1 S 0.44368(13) 0.64878(4) -0.40174(8) 0.0607(3) Uani 1 1 d .

loop_
_atom_site_aniso_label
_atom_site_aniso_U_11
_atom_site_aniso_U_22
_atom_site_aniso_U_33
_atom_site_aniso_U_23
_atom_site_aniso_U_13
_atom_site_aniso_U_12
C1 0.0336(17) 0.0379(19) 0.0401(19) -0.0010(15) 0.0225(15) -0.0052(14)
C2 0.0268(16) 0.0299(17) 0.0284(17) -0.0036(13) 0.0128(14) -0.0029(13)
C3 0.0294(17) 0.0346(18) 0.0408(19) -0.0032(15) 0.0221(15) -0.0017(14)
C4 0.0289(17) 0.0314(18) 0.045(2) 0.0018(15) 0.0178(15) 0.0043(14)
C5 0.0245(15) 0.0318(17) 0.0320(17) 0.0030(14) 0.0098(14) -0.0001(13)
C6 0.0241(15) 0.0303(17) 0.0245(16) -0.0054(13) 0.0076(13) -0.0018(13)
C7 0.0228(15) 0.0261(16) 0.0263(16) -0.0025(13) 0.0097(13) -0.0015(13)
C8 0.0275(16) 0.0314(18) 0.0282(17) -0.0037(14) 0.0122(14) -0.0034(14)
C9 0.0241(15) 0.0305(17) 0.0261(16) 0.0007(13) 0.0115(13) -0.0001(13)
C10 0.0291(16) 0.0303(17) 0.0302(16) 0.0004(14) 0.0149(14) 0.0040(13)
C11 0.048(2) 0.0340(18) 0.040(2) -0.0001(15) 0.0229(17) 0.0014(16)
C12 0.0392(18) 0.0392(19) 0.0382(19) 0.0068(15) 0.0223(16) 0.0120(15)
C13 0.0282(16) 0.0359(18) 0.0292(17) 0.0006(14) 0.0155(14) 0.0059(14)
C14 0.0207(15) 0.047(2) 0.0245(16) 0.0046(14) 0.0110(13) 0.0026(14)
C15 0.0246(15) 0.0368(18) 0.0269(16) -0.0029(14) 0.0128(13) -0.0051(14)
C16 0.0282(16) 0.0384(19) 0.0306(17) 0.0007(14) 0.0178(14) -0.0009(14)
C17 0.0261(16) 0.0369(18) 0.0260(16) 0.0016(13) 0.0132(13) -0.0022(13)
C18 0.0356(18) 0.054(2) 0.0290(17) 0.0063(15) 0.0165(15) -0.0016(15)
C19 0.0253(15) 0.0375(18) 0.0200(15) 0.0029(13) 0.0077(13) 0.0021(13)
C20 0.0328(17) 0.0357(18) 0.0343(18) 0.0010(15) 0.0181(15) -0.0033(14)
C21 0.0409(19) 0.043(2) 0.051(2) 0.0029(17) 0.0210(17) -0.0009(16)
C22 0.0393(18) 0.0247(17) 0.0380(19) 0.0050(14) 0.0175(16) 0.0004(14)
Cl1 0.0320(4) 0.0465(5) 0.0346(4) -0.0023(4) 0.0116(4) -0.0077(4)
N1 0.0301(14) 0.0310(14) 0.0380(15) 0.0023(12) 0.0219(12) -0.0013(11)
N2 0.0366(15) 0.0411(16) 0.0236(14) 0.0022(12) 0.0113(12) 0.0025(12)
O1 0.0333(12) 0.0369(13) 0.0342(12) 0.0090(10) 0.0156(10) 0.0034(10)
O2 0.0257(11) 0.0307(11) 0.0248(11) 0.0021(9) 0.0089(9) 0.0004(9)
O3 0.0457(13) 0.0426(13) 0.0269(12) -0.0081(10) 0.0147(11) 0.0010(10)
S1 0.0811(7) 0.0442(6) 0.0293(5) -0.0003(4) 0.0100(5) -0.0016(5)

loop_
_atom_type_symbol
_atom_type_description
_atom_type_scat_dispersion_real
_atom_type_scat_dispersion_imag
_atom_type_scat_source
C C 0.0033 0.0016 'International Tables Vol C Tables 4.2.6.8 and 6.1.1.4'
H H 0.0000 0.0000 'International Tables Vol C Tables 4.2.6.8 and 6.1.1.4'
Cl Cl 0.1484 0.1585 'International Tables Vol C Tables 4.2.6.8 and 6.1.1.4'
N N 0.0061 0.0033 'International Tables Vol C Tables 4.2.6.8 and 6.1.1.4'
O O 0.0106 0.0060 'International Tables Vol C Tables 4.2.6.8 and 6.1.1.4'
S S 0.1246 0.1234 'International Tables Vol C Tables 4.2.6.8 and 6.1.1.4'

loop_
_geom_angle_atom_site_label_1
_geom_angle_atom_site_label_2
_geom_angle_atom_site_label_3
_geom_angle
C3 C2 C7 124.0(3)
C3 C2 N1 125.7(3)
C7 C2 N1 110.3(2)
C2 C3 C4 117.5(3)
C5 C4 C3 120.0(3)
C4 C5 C6 122.9(3)
C7 C6 C5 117.1(3)
C7 C6 C19 127.1(2)
C5 C6 C19 115.7(2)
C6 C7 C2 118.2(2)
C6 C7 C9 135.2(2)
C2 C7 C9 106.5(2)
O1 C8 N1 125.6(3)
O1 C8 C9 126.6(3)
N1 C8 C9 107.6(2)
O2 C9 C7 105.8(2)
O2 C9 C10 112.5(2)
C7 C9 C10 117.2(2)
O2 C9 C8 103.8(2)
C7 C9 C8 101.8(2)
C10 C9 C8 114.3(2)
C11 C10 C9 109.6(2)
C11 C10 C12 108.0(2)
C9 C10 C12 112.3(2)
C11 C10 C13 110.5(2)
C9 C10 C13 109.3(2)
C12 C10 C13 107.1(2)
C14 C13 C16 111.0(2)
C14 C13 C10 114.1(2)
C16 C13 C10 112.9(2)
C15 C14 C13 124.3(3)
C14 C15 C17 126.8(3)
C14 C15 Cl1 118.8(2)
C17 C15 Cl1 114.2(2)
O3 C16 C13 122.3(3)
O3 C16 C19 121.7(3)
C13 C16 C19 115.9(2)
C20 C17 C15 111.0(2)
C20 C17 C18 112.2(2)
C15 C17 C18 107.9(2)
C20 C17 C19 108.5(2)
C15 C17 C19 107.4(2)
C18 C17 C19 109.7(2)
N2 C19 C16 107.6(2)
N2 C19 C6 107.2(2)
C16 C19 C6 110.5(2)
N2 C19 C17 107.0(2)
C16 C19 C17 109.1(2)
C6 C19 C17 115.0(2)
C21 C20 C17 126.6(3)
N2 C22 S1 172.4(3)
C8 N1 C2 111.8(2)
C8 N1 C1 125.1(2)
C2 N1 C1 123.1(2)
C22 N2 C19 149.7(3)

loop_
_geom_bond_atom_site_label_1
_geom_bond_atom_site_label_2
_geom_bond_distance
C1 N1 1.447(3)
C2 C3 1.367(4)
C2 C7 1.403(4)
C2 N1 1.408(3)
C3 C4 1.379(4)
C4 C5 1.377(4)
C5 C6 1.404(4)
C6 C7 1.395(4)
C6 C19 1.553(4)
C7 C9 1.533(4)
C8 O1 1.222(3)
C8 N1 1.345(3)
C8 C9 1.553(4)
C9 O2 1.433(3)
C9 C10 1.535(4)
C10 C11 1.533(4)
C10 C12 1.536(4)
C10 C13 1.573(4)
C13 C14 1.499(4)
C13 C16 1.508(4)
C14 C15 1.312(4)
C15 C17 1.514(4)
C15 Cl1 1.747(3)
C16 O3 1.209(3)
C16 C19 1.542(4)
C17 C20 1.507(4)
C17 C18 1.534(4)
C17 C19 1.590(4)
C19 N2 1.442(3)
C20 C21 1.299(4)
C22 N2 1.165(3)
C22 S1 1.580(3)

loop_
_geom_torsion_atom_site_label_1
_geom_torsion_atom_site_label_2
_geom_torsion_atom_site_label_3
_geom_torsion_atom_site_label_4
_geom_torsion
C7 C2 C3 C4 2.2(4)
N1 C2 C3 C4 -177.1(3)
C2 C3 C4 C5 2.2(4)
C3 C4 C5 C6 -2.7(4)
C4 C5 C6 C7 -1.1(4)
C4 C5 C6 C19 174.9(2)
C5 C6 C7 C2 5.2(4)
C19 C6 C7 C2 -170.3(2)
C5 C6 C7 C9 -170.8(3)
C19 C6 C7 C9 13.6(5)
C3 C2 C7 C6 -6.1(4)
N1 C2 C7 C6 173.3(2)
C3 C2 C7 C9 171.1(3)
N1 C2 C7 C9 -9.6(3)
C6 C7 C9 O2 81.4(4)
C2 C7 C9 O2 -95.0(2)
C6 C7 C9 C10 -44.9(4)
C2 C7 C9 C10 138.7(2)
C6 C7 C9 C8 -170.4(3)
C2 C7 C9 C8 13.2(3)
O1 C8 C9 O2 -77.8(3)
N1 C8 C9 O2 96.9(2)
O1 C8 C9 C7 172.4(3)
N1 C8 C9 C7 -12.9(3)
O1 C8 C9 C10 45.1(4)
N1 C8 C9 C10 -140.2(2)
O2 C9 C10 C11 172.6(2)
C7 C9 C10 C11 -64.4(3)
C8 C9 C10 C11 54.6(3)
O2 C9 C10 C12 52.5(3)
C7 C9 C10 C12 175.5(2)
C8 C9 C10 C12 -65.5(3)
O2 C9 C10 C13 -66.2(3)
C7 C9 C10 C13 56.8(3)
C8 C9 C10 C13 175.8(2)
C11 C10 C13 C14 170.9(2)
C9 C10 C13 C14 50.2(3)
C12 C10 C13 C14 -71.7(3)
C11 C10 C13 C16 42.9(3)
C9 C10 C13 C16 -77.8(3)
C12 C10 C13 C16 160.3(2)
C16 C13 C14 C15 6.6(4)
C10 C13 C14 C15 -122.3(3)
C13 C14 C15 C17 -0.9(5)
C13 C14 C15 Cl1 -176.8(2)
C14 C13 C16 O3 141.7(3)
C10 C13 C16 O3 -88.7(3)
C14 C13 C16 C19 -36.4(3)
C10 C13 C16 C19 93.2(3)
C14 C15 C17 C20 140.7(3)
Cl1 C15 C17 C20 -43.2(3)
C14 C15 C17 C18 -96.0(3)
Cl1 C15 C17 C18 80.1(3)
C14 C15 C17 C19 22.3(4)
Cl1 C15 C17 C19 -161.73(18)
O3 C16 C19 N2 -3.7(4)
C13 C16 C19 N2 174.4(2)
O3 C16 C19 C6 113.0(3)
C13 C16 C19 C6 -68.8(3)
O3 C16 C19 C17 -119.5(3)
C13 C16 C19 C17 58.6(3)
C7 C6 C19 N2 145.7(3)
C5 C6 C19 N2 -30.0(3)
C7 C6 C19 C16 28.6(4)
C5 C6 C19 C16 -147.0(2)
C7 C6 C19 C17 -95.5(3)
C5 C6 C19 C17 88.9(3)
C20 C17 C19 N2 76.4(3)
C15 C17 C19 N2 -163.6(2)
C18 C17 C19 N2 -46.6(3)
C20 C17 C19 C16 -167.4(2)
C15 C17 C19 C16 -47.4(3)
C18 C17 C19 C16 69.6(3)
C20 C17 C19 C6 -42.6(3)
C15 C17 C19 C6 77.4(3)
C18 C17 C19 C6 -165.5(2)
C15 C17 C20 C21 127.7(3)
C18 C17 C20 C21 6.9(4)
C19 C17 C20 C21 -114.5(3)
O1 C8 N1 C2 -177.2(3)
C9 C8 N1 C2 8.0(3)
O1 C8 N1 C1 1.4(4)
C9 C8 N1 C1 -173.4(2)
C3 C2 N1 C8 -179.6(3)
C7 C2 N1 C8 1.0(3)
C3 C2 N1 C1 1.7(4)
C7 C2 N1 C1 -177.6(2)
S1 C22 N2 C19 -171.6(18)
C16 C19 N2 C22 -0.7(6)
C6 C19 N2 C22 -119.5(5)
C17 C19 N2 C22 116.5(5)
